data_4031051
loop_
_publ_author_name
'Jin, Xing'
'Willeke, Matthias'
'Lucchesi, Ralph'
'Daniliuc, Constantin-Gabriel'
'Fr\"ohlich, Roland'
'Wibbeling, Birgit'
'Uhl, Werner'
'W\"urthwein, Ernst-Ulrich'

_publ_section_title
;
 Hydroalumination of Ketenimines and Subsequent Reactions with
 Heterocumulenes: Synthesis of Unsaturated Amide Derivatives and
 1,3-Diimines.
;
_journal_issue 12
_journal_name_full 'The Journal of organic chemistry'
_journal_page_first 6062
_journal_page_last 6075
_journal_paper_doi 10.1021/acs.joc.5b00466
_journal_volume 80
_journal_year 2015
_chemical_formula_sum 'C24 H30 N2 O'
_chemical_formula_weight 362.50
_chemical_name_systematic
; 
 ? 
;
_space_group_IT_number 14
_symmetry_cell_setting monoclinic
_symmetry_space_group_name_Hall '-P 2yn'
_symmetry_space_group_name_H-M 'P 1 21/n 1'
_atom_sites_solution_hydrogens geom
_atom_sites_solution_primary direct
_atom_sites_solution_secondary difmap
_audit_creation_method SHELXL-97
_cell_angle_alpha 90.00
_cell_angle_beta 103.025(2)
_cell_angle_gamma 90.00
_cell_formula_units_Z 8
_cell_length_a 9.5999(3)
_cell_length_b 21.4717(7)
_cell_length_c 21.4092(8)
_cell_measurement_reflns_used 6303
_cell_measurement_temperature 223(2)
_cell_measurement_theta_max 68.25
_cell_measurement_theta_min 0.88
_cell_volume 4299.5(3)
_computing_cell_refinement 'Collect (Nonius B.V., 1998)'
_computing_data_collection 'Collect (Nonius B.V., 1998)'
_computing_data_reduction 'Denzo-SMN (Otwinowski & Minor, 1997)'
_computing_molecular_graphics 'XP (BrukerAXS, 2000)'
_computing_publication_material 'SHELXL-97 (Sheldrick, 1997)'
_computing_structure_refinement 'SHELXL-97 (Sheldrick, 1997)'
_computing_structure_solution 'SHELXS-97 (Sheldrick, 1990)'
_diffrn_ambient_temperature 223(2)
_diffrn_measured_fraction_theta_full 0.941
_diffrn_measured_fraction_theta_max 0.941
_diffrn_measurement_device_type 'Nonius KappaCCD APEXII'
_diffrn_measurement_method '\w and \f scans'
_diffrn_radiation_monochromator graphite
_diffrn_radiation_source 'fine-focus sealed tube'
_diffrn_radiation_type CuK\a
_diffrn_radiation_wavelength 1.54178
_diffrn_reflns_av_R_equivalents 0.040
_diffrn_reflns_av_sigmaI/netI 0.0350
_diffrn_reflns_limit_h_max 11
_diffrn_reflns_limit_h_min -11
_diffrn_reflns_limit_k_max 24
_diffrn_reflns_limit_k_min -25
_diffrn_reflns_limit_l_max 24
_diffrn_reflns_limit_l_min -24
_diffrn_reflns_number 21676
_diffrn_reflns_theta_full 66.83
_diffrn_reflns_theta_max 66.83
_diffrn_reflns_theta_min 4.71
_exptl_absorpt_coefficient_mu 0.526
_exptl_absorpt_correction_T_max 0.9641
_exptl_absorpt_correction_T_min 0.7607
_exptl_absorpt_correction_type multi-scan
_exptl_absorpt_process_details 'Denzo (Otwinowski, Borek, Majewski & Minor, 2003)'
_exptl_crystal_colour colourless
_exptl_crystal_density_diffrn 1.120
_exptl_crystal_density_method 'not measured'
_exptl_crystal_description needle
_exptl_crystal_F_000 1568
_exptl_crystal_size_max 0.55
_exptl_crystal_size_mid 0.13
_exptl_crystal_size_min 0.07
_refine_diff_density_max 0.351
_refine_diff_density_min -0.169
_refine_diff_density_rms 0.031
_refine_ls_extinction_method none
_refine_ls_goodness_of_fit_ref 1.023
_refine_ls_hydrogen_treatment mixed
_refine_ls_matrix_type full
_refine_ls_number_parameters 497
_refine_ls_number_reflns 7192
_refine_ls_number_restraints 27
_refine_ls_restrained_S_all 1.086
_refine_ls_R_factor_all 0.0673
_refine_ls_R_factor_gt 0.0559
_refine_ls_shift/su_max 0.000
_refine_ls_shift/su_mean 0.000
_refine_ls_structure_factor_coef Fsqd
_refine_ls_weighting_details 'calc w=1/[\s^2^(Fo^2^)+(0.0730P)^2^+1.1935P] where P=(Fo^2^+2Fc^2^)/3'
_refine_ls_weighting_scheme calc
_refine_ls_wR_factor_gt 0.1447
_refine_ls_wR_factor_ref 0.1556
_reflns_number_gt 5868
_reflns_number_total 7192
_reflns_threshold_expression >2sigma(I)
_cod_data_source_file jo5b00466_si_005.cif
_cod_data_source_block wue6513
_cod_depositor_comments 'Adding full bibliography for 4031041--4031057.cif.'
_cod_original_sg_symbol_H-M P21/n
_cod_database_code 4031051

loop_
_symmetry_equiv_pos_as_xyz
'x, y, z'
'-x+1/2, y+1/2, -z+1/2'
'-x, -y, -z'
'x-1/2, -y-1/2, z-1/2'

loop_
_atom_site_label
_atom_site_type_symbol
_atom_site_fract_x
_atom_site_fract_y
_atom_site_fract_z
_atom_site_U_iso_or_equiv
_atom_site_adp_type
_atom_site_occupancy
_atom_site_symmetry_multiplicity
_atom_site_calc_flag
_atom_site_refinement_flags
C1A C 0.5652(2) 0.35148(9) 0.58065(9) 0.0549(5) Uani 1 1 d .
C2A C 0.5305(2) 0.40882(9) 0.59669(9) 0.0541(5) Uani 1 1 d .
H2A H 0.5869 0.4415 0.5867 0.065 Uiso 1 1 calc R
C11A C 0.4886(2) 0.29355(10) 0.59024(9) 0.0616(5) Uani 1 1 d .
C12A C 0.3407(3) 0.29043(12) 0.57800(12) 0.0768(6) Uani 1 1 d .
H12A H 0.2862 0.3262 0.5639 0.092 Uiso 1 1 calc R
C13A C 0.2720(4) 0.23522(16) 0.58631(15) 0.1026(10) Uani 1 1 d .
H13A H 0.1717 0.2336 0.5776 0.123 Uiso 1 1 calc R
C14A C 0.3509(5) 0.18291(16) 0.60723(15) 0.1080(11) Uani 1 1 d U
H14A H 0.3044 0.1456 0.6134 0.130 Uiso 1 1 calc R
C15A C 0.4969(5) 0.18477(13) 0.61916(14) 0.1057(11) Uani 1 1 d .
H15A H 0.5504 0.1487 0.6332 0.127 Uiso 1 1 calc R
C16A C 0.5664(3) 0.23971(11) 0.61057(11) 0.0785(7) Uani 1 1 d .
H16A H 0.6667 0.2406 0.6185 0.094 Uiso 1 1 calc R
C21A C 0.6908(2) 0.34517(9) 0.55121(9) 0.0586(5) Uani 1 1 d .
C22A C 0.6853(3) 0.30683(12) 0.49828(11) 0.0761(6) Uani 1 1 d .
H22A H 0.6029 0.2831 0.4820 0.091 Uiso 1 1 calc R
C23A C 0.8006(3) 0.30347(14) 0.46949(13) 0.0925(8) Uani 1 1 d .
H23A H 0.7952 0.2778 0.4335 0.111 Uiso 1 1 calc R
C24A C 0.9231(3) 0.33732(14) 0.49297(14) 0.0918(8) Uani 1 1 d .
H24A H 1.0003 0.3352 0.4727 0.110 Uiso 1 1 calc R
C25A C 0.9318(3) 0.37409(13) 0.54600(14) 0.0852(7) Uani 1 1 d .
H25A H 1.0157 0.3967 0.5628 0.102 Uiso 1 1 calc R
C26A C 0.8164(2) 0.37786(11) 0.57479(11) 0.0700(6) Uani 1 1 d .
H26A H 0.8234 0.4032 0.6112 0.084 Uiso 1 1 calc R
N3A N 0.42009(17) 0.42609(7) 0.62652(7) 0.0543(4) Uani 1 1 d .
C4A C 0.3979(2) 0.40076(9) 0.68338(9) 0.0511(4) Uani 1 1 d .
N5A N 0.50846(18) 0.37051(8) 0.71968(8) 0.0581(4) Uani 1 1 d .
H5A H 0.595(3) 0.3751(10) 0.7128(11) 0.070 Uiso 1 1 d .
C51A C 0.5013(2) 0.34070(10) 0.78027(9) 0.0575(5) Uani 1 1 d D
H51A H 0.4046 0.3485 0.7876 0.069 Uiso 1 1 calc R
C52A C 0.5191(4) 0.27209(11) 0.77656(13) 0.1020(10) Uani 1 1 d D
H52A H 0.6112 0.2628 0.7661 0.122 Uiso 1 1 calc R
H52B H 0.4432 0.2551 0.7424 0.122 Uiso 1 1 calc R
C53A C 0.5132(5) 0.24133(14) 0.84009(14) 0.1201(11) Uani 1 1 d DU
H53A H 0.4184 0.2478 0.8490 0.144 Uiso 1 1 calc R
H53B H 0.5284 0.1964 0.8372 0.144 Uiso 1 1 calc R
C54A C 0.6268(3) 0.26846(15) 0.89448(15) 0.1102(11) Uani 1 1 d D
H54A H 0.6217 0.2484 0.9350 0.132 Uiso 1 1 calc R
H54B H 0.7220 0.2607 0.8866 0.132 Uiso 1 1 calc R
C55A C 0.6030(4) 0.33697(14) 0.89872(12) 0.0982(9) Uani 1 1 d D
H55A H 0.6771 0.3548 0.9332 0.118 Uiso 1 1 calc R
H55B H 0.5100 0.3444 0.9090 0.118 Uiso 1 1 calc R
C56A C 0.6073(3) 0.36874(13) 0.83546(11) 0.0913(8) Uani 1 1 d D
H56A H 0.5864 0.4132 0.8385 0.110 Uiso 1 1 calc R
H56B H 0.7037 0.3649 0.8276 0.110 Uiso 1 1 calc R
O4A O 0.28233(14) 0.40758(7) 0.69794(7) 0.0667(4) Uani 1 1 d .
C6A C 0.3350(3) 0.48107(11) 0.60021(11) 0.0706(6) Uani 1 1 d .
H6A H 0.2535 0.4838 0.6213 0.085 Uiso 1 1 calc R
C8A C 0.4217(4) 0.54078(12) 0.61551(16) 0.1073(10) Uani 1 1 d .
H801 H 0.4603 0.5435 0.6614 0.161 Uiso 1 1 calc R
H802 H 0.3605 0.5764 0.6015 0.161 Uiso 1 1 calc R
H803 H 0.4995 0.5405 0.5934 0.161 Uiso 1 1 calc R
C7A C 0.2738(3) 0.47404(14) 0.52866(13) 0.0920(8) Uani 1 1 d .
H701 H 0.3513 0.4713 0.5065 0.138 Uiso 1 1 calc R
H702 H 0.2146 0.5099 0.5130 0.138 Uiso 1 1 calc R
H703 H 0.2163 0.4365 0.5208 0.138 Uiso 1 1 calc R
C1B C 0.6800(2) 0.00402(9) 0.33072(9) 0.0544(5) Uani 1 1 d .
C2B C 0.6122(2) -0.00814(9) 0.27021(9) 0.0551(5) Uani 1 1 d .
H2B H 0.6621 -0.0328 0.2463 0.066 Uiso 1 1 calc R
C11B C 0.6143(2) 0.03852(9) 0.37711(9) 0.0582(5) Uani 1 1 d .
C12B C 0.4806(2) 0.02274(12) 0.38687(11) 0.0701(6) Uani 1 1 d .
H12B H 0.4285 -0.0096 0.3627 0.084 Uiso 1 1 calc R
C13B C 0.4228(3) 0.05383(14) 0.43155(12) 0.0873(8) Uani 1 1 d .
H13B H 0.3325 0.0423 0.4378 0.105 Uiso 1 1 calc R
C14B C 0.4973(3) 0.10161(15) 0.46685(12) 0.0920(9) Uani 1 1 d .
H14B H 0.4578 0.1227 0.4972 0.110 Uiso 1 1 calc R
C15B C 0.6294(3) 0.11849(12) 0.45789(12) 0.0840(8) Uani 1 1 d .
H15B H 0.6799 0.1514 0.4818 0.101 Uiso 1 1 calc R
C16B C 0.6881(3) 0.08689(10) 0.41341(11) 0.0696(6) Uani 1 1 d .
H16B H 0.7790 0.0983 0.4077 0.084 Uiso 1 1 calc R
C21B C 0.8290(2) -0.01854(9) 0.35387(10) 0.0589(5) Uani 1 1 d .
C22B C 0.9237(2) -0.02052(12) 0.31377(12) 0.0738(6) Uani 1 1 d .
H22B H 0.8944 -0.0060 0.2714 0.089 Uiso 1 1 calc R
C23B C 1.0609(3) -0.04361(14) 0.33498(15) 0.0903(8) Uani 1 1 d .
H23B H 1.1237 -0.0447 0.3070 0.108 Uiso 1 1 calc R
C24B C 1.1055(3) -0.06488(13) 0.39656(16) 0.0922(9) Uani 1 1 d .
H24B H 1.1983 -0.0809 0.4109 0.111 Uiso 1 1 calc R
C25B C 1.0143(3) -0.06270(12) 0.43699(14) 0.0853(8) Uani 1 1 d .
H25B H 1.0451 -0.0772 0.4793 0.102 Uiso 1 1 calc R
C26B C 0.8777(2) -0.03945(10) 0.41667(11) 0.0709(6) Uani 1 1 d .
H26B H 0.8168 -0.0377 0.4454 0.085 Uiso 1 1 calc R
N3B N 0.47586(16) 0.01156(7) 0.23845(8) 0.0568(4) Uani 1 1 d .
C4B C 0.42590(19) 0.07288(9) 0.23794(9) 0.0511(4) Uani 1 1 d .
N5B N 0.52620(18) 0.11752(8) 0.24833(8) 0.0584(4) Uani 1 1 d .
H5B H 0.616(3) 0.1089(10) 0.2462(11) 0.070 Uiso 1 1 d .
C51B C 0.4885(2) 0.18360(9) 0.24741(10) 0.0607(5) Uani 1 1 d .
H51B H 0.3849 0.1871 0.2282 0.073 Uiso 1 1 calc R
C52B C 0.5667(4) 0.21937(11) 0.20533(14) 0.0912(8) Uani 1 1 d .
H52C H 0.5409 0.2027 0.1616 0.109 Uiso 1 1 calc R
H52D H 0.6699 0.2141 0.2213 0.109 Uiso 1 1 calc R
C53B C 0.5295(4) 0.28883(12) 0.20416(14) 0.0999(9) Uani 1 1 d .
H53C H 0.5870 0.3113 0.1791 0.120 Uiso 1 1 calc R
H53D H 0.4285 0.2945 0.1832 0.120 Uiso 1 1 calc R
C54B C 0.5569(3) 0.31558(12) 0.27063(14) 0.0925(8) Uani 1 1 d .
H54C H 0.5271 0.3593 0.2684 0.111 Uiso 1 1 calc R
H54D H 0.6595 0.3139 0.2901 0.111 Uiso 1 1 calc R
C55B C 0.4760(4) 0.27981(12) 0.31162(14) 0.0977(9) Uani 1 1 d .
H55C H 0.3730 0.2849 0.2944 0.117 Uiso 1 1 calc R
H55D H 0.4991 0.2965 0.3553 0.117 Uiso 1 1 calc R
C56B C 0.5143(3) 0.21038(11) 0.31323(12) 0.0844(7) Uani 1 1 d .
H56C H 0.6152 0.2050 0.3345 0.101 Uiso 1 1 calc R
H56D H 0.4567 0.1878 0.3382 0.101 Uiso 1 1 calc R
O4B O 0.29683(14) 0.08323(7) 0.22658(7) 0.0647(4) Uani 1 1 d .
C6B C 0.3838(2) -0.03379(10) 0.19647(11) 0.0697(6) Uani 1 1 d .
H6B H 0.2898 -0.0138 0.1802 0.084 Uiso 1 1 calc R
C8B C 0.4434(4) -0.05059(13) 0.13903(12) 0.0942(9) Uani 1 1 d .
H811 H 0.4602 -0.0129 0.1169 0.141 Uiso 1 1 calc R
H812 H 0.3754 -0.0767 0.1101 0.141 Uiso 1 1 calc R
H813 H 0.5327 -0.0729 0.1532 0.141 Uiso 1 1 calc R
C7B C 0.3593(3) -0.09127(12) 0.23402(14) 0.0868(7) Uani 1 1 d .
H711 H 0.4493 -0.1129 0.2493 0.130 Uiso 1 1 calc R
H712 H 0.2921 -0.1188 0.2065 0.130 Uiso 1 1 calc R
H713 H 0.3208 -0.0789 0.2703 0.130 Uiso 1 1 calc R

loop_
_atom_site_aniso_label
_atom_site_aniso_U_11
_atom_site_aniso_U_22
_atom_site_aniso_U_33
_atom_site_aniso_U_23
_atom_site_aniso_U_13
_atom_site_aniso_U_12
C1A 0.0608(11) 0.0585(12) 0.0458(10) 0.0000(8) 0.0132(9) -0.0011(9)
C2A 0.0546(11) 0.0576(12) 0.0512(10) 0.0020(8) 0.0142(9) -0.0012(9)
C11A 0.0815(15) 0.0582(12) 0.0481(11) -0.0057(9) 0.0209(10) -0.0082(10)
C12A 0.0853(17) 0.0744(15) 0.0741(15) -0.0143(12) 0.0248(12) -0.0216(12)
C13A 0.124(2) 0.104(2) 0.0914(19) -0.0327(17) 0.0477(18) -0.054(2)
C14A 0.170(3) 0.0771(19) 0.0914(19) -0.0210(15) 0.061(2) -0.046(2)
C15A 0.194(4) 0.0577(15) 0.0750(17) -0.0014(12) 0.051(2) -0.0053(19)
C16A 0.116(2) 0.0608(14) 0.0625(13) 0.0017(10) 0.0274(13) 0.0035(13)
C21A 0.0658(12) 0.0604(12) 0.0518(11) 0.0027(9) 0.0180(9) 0.0071(10)
C22A 0.0876(16) 0.0787(15) 0.0664(14) -0.0112(11) 0.0266(12) -0.0012(12)
C23A 0.112(2) 0.099(2) 0.0786(17) -0.0155(14) 0.0484(16) 0.0080(17)
C24A 0.0917(19) 0.099(2) 0.100(2) 0.0028(16) 0.0529(16) 0.0117(16)
C25A 0.0741(15) 0.0927(18) 0.0980(19) -0.0049(15) 0.0390(14) 0.0005(13)
C26A 0.0676(14) 0.0747(14) 0.0711(14) -0.0065(11) 0.0227(11) 0.0014(11)
N3A 0.0558(9) 0.0577(9) 0.0514(9) 0.0054(7) 0.0162(7) 0.0060(7)
C4A 0.0492(10) 0.0540(11) 0.0500(10) -0.0037(8) 0.0108(8) -0.0043(8)
N5A 0.0470(9) 0.0777(12) 0.0499(9) 0.0079(8) 0.0119(7) -0.0008(8)
C51A 0.0535(11) 0.0705(13) 0.0493(11) 0.0057(9) 0.0136(9) -0.0008(9)
C52A 0.181(3) 0.0632(15) 0.0725(16) 0.0026(12) 0.0511(18) -0.0076(17)
C53A 0.210(3) 0.0740(17) 0.0846(19) 0.0117(14) 0.052(2) -0.011(2)
C54A 0.108(2) 0.136(3) 0.095(2) 0.065(2) 0.0395(18) 0.037(2)
C55A 0.122(2) 0.108(2) 0.0548(14) 0.0123(13) -0.0016(14) -0.0258(18)
C56A 0.121(2) 0.0816(17) 0.0591(14) 0.0124(12) -0.0046(14) -0.0223(15)
O4A 0.0537(8) 0.0807(10) 0.0698(9) 0.0090(7) 0.0226(7) 0.0040(7)
C6A 0.0723(14) 0.0715(14) 0.0717(14) 0.0168(11) 0.0243(11) 0.0202(11)
C8A 0.150(3) 0.0558(15) 0.115(2) -0.0008(15) 0.030(2) 0.0109(16)
C7A 0.0829(17) 0.112(2) 0.0761(16) 0.0289(15) 0.0063(13) 0.0109(15)
C1B 0.0503(10) 0.0504(10) 0.0578(11) 0.0017(8) 0.0021(9) 0.0032(8)
C2B 0.0488(10) 0.0529(11) 0.0591(12) -0.0027(9) 0.0025(9) 0.0048(8)
C11B 0.0575(11) 0.0599(12) 0.0507(11) 0.0019(9) -0.0016(9) 0.0092(9)
C12B 0.0656(13) 0.0839(15) 0.0589(13) -0.0018(11) 0.0101(10) 0.0026(11)
C13B 0.0831(17) 0.114(2) 0.0656(15) -0.0017(14) 0.0190(13) 0.0139(15)
C14B 0.101(2) 0.115(2) 0.0567(14) -0.0065(14) 0.0089(14) 0.0375(18)
C15B 0.101(2) 0.0756(16) 0.0623(14) -0.0125(12) -0.0101(13) 0.0220(14)
C16B 0.0686(13) 0.0672(14) 0.0644(13) -0.0062(10) -0.0033(11) 0.0078(11)
C21B 0.0523(11) 0.0523(11) 0.0652(12) -0.0053(9) -0.0015(9) 0.0027(9)
C22B 0.0581(12) 0.0834(16) 0.0762(15) -0.0039(12) 0.0074(11) 0.0111(11)
C23B 0.0595(14) 0.103(2) 0.104(2) -0.0150(16) 0.0088(14) 0.0179(13)
C24B 0.0603(14) 0.0873(18) 0.113(2) -0.0152(16) -0.0139(15) 0.0186(13)
C25B 0.0730(16) 0.0813(17) 0.0838(17) -0.0005(13) -0.0197(14) 0.0151(13)
C26B 0.0653(13) 0.0688(14) 0.0690(14) 0.0012(11) -0.0052(11) 0.0072(11)
N3B 0.0512(9) 0.0519(9) 0.0594(10) -0.0033(7) -0.0043(7) 0.0035(7)
C4B 0.0474(10) 0.0575(11) 0.0464(10) 0.0013(8) 0.0065(8) 0.0050(9)
N5B 0.0496(9) 0.0534(10) 0.0724(11) 0.0025(8) 0.0140(8) 0.0054(8)
C51B 0.0578(11) 0.0517(11) 0.0708(13) 0.0002(9) 0.0108(10) 0.0058(9)
C52B 0.139(2) 0.0584(14) 0.0897(18) 0.0040(12) 0.0535(17) 0.0043(14)
C53B 0.154(3) 0.0599(15) 0.0951(19) 0.0074(14) 0.0483(19) 0.0059(16)
C54B 0.107(2) 0.0551(14) 0.108(2) -0.0070(13) 0.0098(16) -0.0004(13)
C55B 0.144(3) 0.0693(16) 0.0825(17) -0.0078(13) 0.0303(18) 0.0172(16)
C56B 0.119(2) 0.0651(14) 0.0723(15) 0.0009(12) 0.0278(14) 0.0108(14)
O4B 0.0465(8) 0.0694(9) 0.0759(9) 0.0027(7) 0.0088(6) 0.0084(6)
C6B 0.0610(12) 0.0610(13) 0.0747(14) -0.0053(11) -0.0106(10) -0.0005(10)
C8B 0.137(2) 0.0789(17) 0.0565(14) -0.0094(12) -0.0001(14) -0.0185(16)
C7B 0.0852(17) 0.0746(16) 0.102(2) -0.0085(14) 0.0234(15) -0.0188(13)

loop_
_atom_type_symbol
_atom_type_description
_atom_type_scat_dispersion_real
_atom_type_scat_dispersion_imag
_atom_type_scat_source
C C 0.0181 0.0091 'International Tables Vol C Tables 4.2.6.8 and 6.1.1.4'
H H 0.0000 0.0000 'International Tables Vol C Tables 4.2.6.8 and 6.1.1.4'
N N 0.0311 0.0180 'International Tables Vol C Tables 4.2.6.8 and 6.1.1.4'
O O 0.0492 0.0322 'International Tables Vol C Tables 4.2.6.8 and 6.1.1.4'

loop_
_geom_angle_atom_site_label_1
_geom_angle_atom_site_label_2
_geom_angle_atom_site_label_3
_geom_angle
C2A C1A C11A 125.11(18)
C2A C1A C21A 117.68(18)
C11A C1A C21A 117.21(17)
C1A C2A N3A 128.01(18)
C1A C2A H2A 116.0
N3A C2A H2A 116.0
C12A C11A C16A 118.3(2)
C12A C11A C1A 122.2(2)
C16A C11A C1A 119.5(2)
C11A C12A C13A 120.9(3)
C11A C12A H12A 119.6
C13A C12A H12A 119.6
C14A C13A C12A 119.9(3)
C14A C13A H13A 120.1
C12A C13A H13A 120.1
C15A C14A C13A 120.3(3)
C15A C14A H14A 119.9
C13A C14A H14A 119.9
C14A C15A C16A 120.2(3)
C14A C15A H15A 119.9
C16A C15A H15A 119.9
C15A C16A C11A 120.5(3)
C15A C16A H16A 119.8
C11A C16A H16A 119.8
C26A C21A C22A 117.8(2)
C26A C21A C1A 121.37(18)
C22A C21A C1A 120.9(2)
C23A C22A C21A 120.4(2)
C23A C22A H22A 119.8
C21A C22A H22A 119.8
C24A C23A C22A 120.8(2)
C24A C23A H23A 119.6
C22A C23A H23A 119.6
C25A C24A C23A 119.6(2)
C25A C24A H24A 120.2
C23A C24A H24A 120.2
C24A C25A C26A 119.8(3)
C24A C25A H25A 120.1
C26A C25A H25A 120.1
C25A C26A C21A 121.6(2)
C25A C26A H26A 119.2
C21A C26A H26A 119.2
C4A N3A C2A 125.01(16)
C4A N3A C6A 117.80(16)
C2A N3A C6A 116.60(16)
O4A C4A N5A 123.79(18)
O4A C4A N3A 120.02(17)
N5A C4A N3A 116.19(16)
C4A N5A C51A 122.67(17)
C4A N5A H5A 120.3(15)
C51A N5A H5A 115.6(15)
N5A C51A C52A 110.94(17)
N5A C51A C56A 111.33(17)
C52A C51A C56A 111.9(2)
N5A C51A H51A 107.5
C52A C51A H51A 107.5
C56A C51A H51A 107.5
C51A C52A C53A 110.7(2)
C51A C52A H52A 109.5
C53A C52A H52A 109.5
C51A C52A H52B 109.5
C53A C52A H52B 109.5
H52A C52A H52B 108.1
C54A C53A C52A 110.6(3)
C54A C53A H53A 109.5
C52A C53A H53A 109.5
C54A C53A H53B 109.5
C52A C53A H53B 109.5
H53A C53A H53B 108.1
C55A C54A C53A 109.3(2)
C55A C54A H54A 109.8
C53A C54A H54A 109.8
C55A C54A H54B 109.8
C53A C54A H54B 109.8
H54A C54A H54B 108.3
C54A C55A C56A 110.6(2)
C54A C55A H55A 109.5
C56A C55A H55A 109.5
C54A C55A H55B 109.5
C56A C55A H55B 109.5
H55A C55A H55B 108.1
C51A C56A C55A 111.7(2)
C51A C56A H56A 109.3
C55A C56A H56A 109.3
C51A C56A H56B 109.3
C55A C56A H56B 109.3
H56A C56A H56B 107.9
N3A C6A C7A 111.2(2)
N3A C6A C8A 111.3(2)
C7A C6A C8A 111.6(2)
N3A C6A H6A 107.5
C7A C6A H6A 107.5
C8A C6A H6A 107.5
C6A C8A H801 109.5
C6A C8A H802 109.5
H801 C8A H802 109.5
C6A C8A H803 109.5
H801 C8A H803 109.5
H802 C8A H803 109.5
C6A C7A H701 109.5
C6A C7A H702 109.5
H701 C7A H702 109.5
C6A C7A H703 109.5
H701 C7A H703 109.5
H702 C7A H703 109.5
C2B C1B C21B 118.75(18)
C2B C1B C11B 123.82(17)
C21B C1B C11B 117.43(16)
C1B C2B N3B 127.57(19)
C1B C2B H2B 116.2
N3B C2B H2B 116.2
C12B C11B C16B 118.0(2)
C12B C11B C1B 121.62(19)
C16B C11B C1B 120.31(19)
C13B C12B C11B 121.0(2)
C13B C12B H12B 119.5
C11B C12B H12B 119.5
C14B C13B C12B 120.1(3)
C14B C13B H13B 120.0
C12B C13B H13B 120.0
C15B C14B C13B 120.2(2)
C15B C14B H14B 119.9
C13B C14B H14B 119.9
C14B C15B C16B 119.8(3)
C14B C15B H15B 120.1
C16B C15B H15B 120.1
C15B C16B C11B 120.9(2)
C15B C16B H16B 119.6
C11B C16B H16B 119.6
C22B C21B C26B 117.6(2)
C22B C21B C1B 121.37(19)
C26B C21B C1B 121.0(2)
C21B C22B C23B 121.1(2)
C21B C22B H22B 119.4
C23B C22B H22B 119.4
C24B C23B C22B 120.2(3)
C24B C23B H23B 119.9
C22B C23B H23B 119.9
C25B C24B C23B 119.6(2)
C25B C24B H24B 120.2
C23B C24B H24B 120.2
C24B C25B C26B 120.9(3)
C24B C25B H25B 119.6
C26B C25B H25B 119.6
C25B C26B C21B 120.6(2)
C25B C26B H26B 119.7
C21B C26B H26B 119.7
C2B N3B C4B 124.74(16)
C2B N3B C6B 117.57(16)
C4B N3B C6B 117.30(15)
O4B C4B N5B 123.92(18)
O4B C4B N3B 120.01(17)
N5B C4B N3B 116.03(16)
C4B N5B C51B 121.66(17)
C4B N5B H5B 120.6(15)
C51B N5B H5B 116.0(15)
N5B C51B C56B 111.94(18)
N5B C51B C52B 110.35(18)
C56B C51B C52B 111.7(2)
N5B C51B H51B 107.5
C56B C51B H51B 107.5
C52B C51B H51B 107.5
C51B C52B C53B 111.2(2)
C51B C52B H52C 109.4
C53B C52B H52C 109.4
C51B C52B H52D 109.4
C53B C52B H52D 109.4
H52C C52B H52D 108.0
C54B C53B C52B 111.5(2)
C54B C53B H53C 109.3
C52B C53B H53C 109.3
C54B C53B H53D 109.3
C52B C53B H53D 109.3
H53C C53B H53D 108.0
C53B C54B C55B 110.7(2)
C53B C54B H54C 109.5
C55B C54B H54C 109.5
C53B C54B H54D 109.5
C55B C54B H54D 109.5
H54C C54B H54D 108.1
C54B C55B C56B 110.8(2)
C54B C55B H55C 109.5
C56B C55B H55C 109.5
C54B C55B H55D 109.5
C56B C55B H55D 109.5
H55C C55B H55D 108.1
C51B C56B C55B 111.5(2)
C51B C56B H56C 109.3
C55B C56B H56C 109.3
C51B C56B H56D 109.3
C55B C56B H56D 109.3
H56C C56B H56D 108.0
N3B C6B C8B 111.6(2)
N3B C6B C7B 110.89(19)
C8B C6B C7B 111.6(2)
N3B C6B H6B 107.5
C8B C6B H6B 107.5
C7B C6B H6B 107.5
C6B C8B H811 109.5
C6B C8B H812 109.5
H811 C8B H812 109.5
C6B C8B H813 109.5
H811 C8B H813 109.5
H812 C8B H813 109.5
C6B C7B H711 109.5
C6B C7B H712 109.5
H711 C7B H712 109.5
C6B C7B H713 109.5
H711 C7B H713 109.5
H712 C7B H713 109.5

loop_
_geom_bond_atom_site_label_1
_geom_bond_atom_site_label_2
_geom_bond_distance
C1A C2A 1.340(3)
C1A C11A 1.483(3)
C1A C21A 1.488(3)
C2A N3A 1.405(2)
C2A H2A 0.9400
C11A C12A 1.386(3)
C11A C16A 1.392(3)
C12A C13A 1.387(4)
C12A H12A 0.9400
C13A C14A 1.372(5)
C13A H13A 0.9400
C14A C15A 1.367(5)
C14A H14A 0.9400
C15A C16A 1.388(4)
C15A H15A 0.9400
C16A H16A 0.9400
C21A C26A 1.388(3)
C21A C22A 1.392(3)
C22A C23A 1.385(3)
C22A H22A 0.9400
C23A C24A 1.378(4)
C23A H23A 0.9400
C24A C25A 1.370(4)
C24A H24A 0.9400
C25A C26A 1.386(3)
C25A H25A 0.9400
C26A H26A 0.9400
N3A C4A 1.393(2)
N3A C6A 1.473(3)
C4A O4A 1.227(2)
C4A N5A 1.334(3)
N5A C51A 1.462(2)
N5A H5A 0.88(2)
C51A C52A 1.487(3)
C51A C56A 1.501(3)
C51A H51A 0.9900
C52A C53A 1.525(3)
C52A H52A 0.9800
C52A H52B 0.9800
C53A C54A 1.521(4)
C53A H53A 0.9800
C53A H53B 0.9800
C54A C55A 1.495(4)
C54A H54A 0.9800
C54A H54B 0.9800
C55A C56A 1.525(3)
C55A H55A 0.9800
C55A H55B 0.9800
C56A H56A 0.9800
C56A H56B 0.9800
C6A C7A 1.519(4)
C6A C8A 1.524(4)
C6A H6A 0.9900
C8A H801 0.9700
C8A H802 0.9700
C8A H803 0.9700
C7A H701 0.9700
C7A H702 0.9700
C7A H703 0.9700
C1B C2B 1.338(3)
C1B C21B 1.486(3)
C1B C11B 1.488(3)
C2B N3B 1.398(2)
C2B H2B 0.9400
C11B C12B 1.388(3)
C11B C16B 1.392(3)
C12B C13B 1.381(3)
C12B H12B 0.9400
C13B C14B 1.375(4)
C13B H13B 0.9400
C14B C15B 1.373(4)
C14B H14B 0.9400
C15B C16B 1.389(3)
C15B H15B 0.9400
C16B H16B 0.9400
C21B C22B 1.385(3)
C21B C26B 1.394(3)
C22B C23B 1.385(3)
C22B H22B 0.9400
C23B C24B 1.369(4)
C23B H23B 0.9400
C24B C25B 1.363(4)
C24B H24B 0.9400
C25B C26B 1.379(3)
C25B H25B 0.9400
C26B H26B 0.9400
N3B C4B 1.400(2)
N3B C6B 1.476(3)
C4B O4B 1.228(2)
C4B N5B 1.341(3)
N5B C51B 1.463(3)
N5B H5B 0.90(2)
C51B C56B 1.490(3)
C51B C52B 1.506(3)
C51B H51B 0.9900
C52B C53B 1.532(3)
C52B H52C 0.9800
C52B H52D 0.9800
C53B C54B 1.502(4)
C53B H53C 0.9800
C53B H53D 0.9800
C54B C55B 1.507(4)
C54B H54C 0.9800
C54B H54D 0.9800
C55B C56B 1.534(3)
C55B H55C 0.9800
C55B H55D 0.9800
C56B H56C 0.9800
C56B H56D 0.9800
C6B C8B 1.512(4)
C6B C7B 1.520(3)
C6B H6B 0.9900
C8B H811 0.9700
C8B H812 0.9700
C8B H813 0.9700
C7B H711 0.9700
C7B H712 0.9700
C7B H713 0.9700

loop_
_geom_hbond_atom_site_label_D
_geom_hbond_atom_site_label_H
_geom_hbond_atom_site_label_A
_geom_hbond_distance_DH
_geom_hbond_distance_HA
_geom_hbond_distance_DA
_geom_hbond_angle_DHA
_geom_hbond_site_symmetry_A
N5A H5A O4B 0.88(2) 2.09(2) 2.913(2) 154(2) 4_666
N5B H5B O4A 0.90(2) 2.11(2) 2.949(2) 154(2) 4_665

loop_
_geom_torsion_atom_site_label_1
_geom_torsion_atom_site_label_2
_geom_torsion_atom_site_label_3
_geom_torsion_atom_site_label_4
_geom_torsion
C11A C1A C2A N3A 1.7(3)
C21A C1A C2A N3A -177.97(18)
C2A C1A C11A C12A 41.6(3)
C21A C1A C11A C12A -138.7(2)
C2A C1A C11A C16A -140.2(2)
C21A C1A C11A C16A 39.5(3)
C16A C11A C12A C13A 0.5(3)
C1A C11A C12A C13A 178.8(2)
C11A C12A C13A C14A 0.3(4)
C12A C13A C14A C15A -0.8(4)
C13A C14A C15A C16A 0.4(4)
C14A C15A C16A C11A 0.5(4)
C12A C11A C16A C15A -1.0(3)
C1A C11A C16A C15A -179.3(2)
C2A C1A C21A C26A 42.9(3)
C11A C1A C21A C26A -136.8(2)
C2A C1A C21A C22A -136.1(2)
C11A C1A C21A C22A 44.2(3)
C26A C21A C22A C23A -2.0(3)
C1A C21A C22A C23A 177.1(2)
C21A C22A C23A C24A 0.7(4)
C22A C23A C24A C25A 0.9(4)
C23A C24A C25A C26A -1.2(4)
C24A C25A C26A C21A -0.1(4)
C22A C21A C26A C25A 1.6(3)
C1A C21A C26A C25A -177.4(2)
C1A C2A N3A C4A 52.6(3)
C1A C2A N3A C6A -136.5(2)
C2A N3A C4A O4A -162.91(18)
C6A N3A C4A O4A 26.2(3)
C2A N3A C4A N5A 18.0(3)
C6A N3A C4A N5A -152.90(19)
O4A C4A N5A C51A 1.7(3)
N3A C4A N5A C51A -179.18(17)
C4A N5A C51A C52A 116.0(3)
C4A N5A C51A C56A -118.7(2)
N5A C51A C52A C53A 179.4(3)
C56A C51A C52A C53A 54.4(4)
C51A C52A C53A C54A -57.3(4)
C52A C53A C54A C55A 59.3(4)
C53A C54A C55A C56A -58.2(3)
N5A C51A C56A C55A -178.7(2)
C52A C51A C56A C55A -53.9(3)
C54A C55A C56A C51A 56.0(4)
C4A N3A C6A C7A -134.0(2)
C2A N3A C6A C7A 54.3(3)
C4A N3A C6A C8A 100.8(2)
C2A N3A C6A C8A -70.8(3)
C21B C1B C2B N3B -176.38(19)
C11B C1B C2B N3B 4.3(3)
C2B C1B C11B C12B 49.6(3)
C21B C1B C11B C12B -129.6(2)
C2B C1B C11B C16B -132.1(2)
C21B C1B C11B C16B 48.6(3)
C16B C11B C12B C13B -0.4(3)
C1B C11B C12B C13B 177.9(2)
C11B C12B C13B C14B 0.6(4)
C12B C13B C14B C15B -0.1(4)
C13B C14B C15B C16B -0.5(4)
C14B C15B C16B C11B 0.7(4)
C12B C11B C16B C15B -0.2(3)
C1B C11B C16B C15B -178.5(2)
C2B C1B C21B C22B 35.1(3)
C11B C1B C21B C22B -145.6(2)
C2B C1B C21B C26B -143.9(2)
C11B C1B C21B C26B 35.4(3)
C26B C21B C22B C23B 1.2(3)
C1B C21B C22B C23B -177.7(2)
C21B C22B C23B C24B -0.2(4)
C22B C23B C24B C25B -0.6(4)
C23B C24B C25B C26B 0.1(4)
C24B C25B C26B C21B 1.0(4)
C22B C21B C26B C25B -1.6(3)
C1B C21B C26B C25B 177.3(2)
C1B C2B N3B C4B 48.4(3)
C1B C2B N3B C6B -139.0(2)
C2B N3B C4B O4B -157.75(19)
C6B N3B C4B O4B 29.6(3)
C2B N3B C4B N5B 24.3(3)
C6B N3B C4B N5B -148.40(19)
O4B C4B N5B C51B 0.5(3)
N3B C4B N5B C51B 178.38(17)
C4B N5B C51B C56B 104.4(2)
C4B N5B C51B C52B -130.5(2)
N5B C51B C52B C53B -179.6(2)
C56B C51B C52B C53B -54.3(3)
C51B C52B C53B C54B 54.9(4)
C52B C53B C54B C55B -56.0(4)
C53B C54B C55B C56B 56.2(3)
N5B C51B C56B C55B 179.4(2)
C52B C51B C56B C55B 55.1(3)
C54B C55B C56B C51B -56.0(3)
C2B N3B C6B C8B -66.3(3)
C4B N3B C6B C8B 106.9(2)
C2B N3B C6B C7B 58.9(3)
C4B N3B C6B C7B -127.9(2)
